data_1543643
loop_
_publ_author_name
'Banger, Kulbinder'
'Warwick, Christopher'
'Lang, Jiang'
'Broch, Katharina'
'Halpert, Jonathan E.'
'Socratous, Josephine'
'Brown, Adam'
'Leedham, Timothy'
'Sirringhaus, Henning'

_publ_section_title
;
 Identification of dipole disorder in low temperature solution processed
 oxides: its utility and suppression for transparent high performance
 solution-processed hybrid electronics
;
_journal_issue 10
_journal_name_full 'Chem. Sci.'
_journal_page_first 6337
_journal_paper_doi 10.1039/C6SC01962E
_journal_volume 7
_journal_year 2016
_chemical_formula_moiety 'C24 H56 Cl4 La2 O12'
_chemical_formula_sum 'C24 H56 Cl4 La2 O12'
_chemical_formula_weight 956.31
_chemical_name_systematic
; 
 ? 
;
_space_group_IT_number 14
_symmetry_cell_setting monoclinic
_symmetry_space_group_name_Hall '-P 2yn'
_symmetry_space_group_name_H-M 'P 1 21/n 1'
_atom_sites_solution_hydrogens geom
_atom_sites_solution_primary direct
_atom_sites_solution_secondary difmap
_audit_creation_method SHELXL-97
_audit_update_record
;
2016-05-04 deposited with the CCDC.
2016-07-01 downloaded from the CCDC.
;
_cell_angle_alpha 90.00
_cell_angle_beta 95.490(1)
_cell_angle_gamma 90.00
_cell_formula_units_Z 2
_cell_length_a 11.3100(2)
_cell_length_b 10.2958(2)
_cell_length_c 17.6004(3)
_cell_measurement_reflns_used 11632
_cell_measurement_temperature 180(2)
_cell_measurement_theta_max 33.73
_cell_measurement_theta_min 1.00
_cell_volume 2040.09(6)
_computing_cell_refinement 'HKL Scalepack (Otwinowski & Minor 1997)'
_computing_data_collection 'Collect (Nonius B.V. 1998)'
_computing_data_reduction
;
 HKL Denzo and Scalepack (Otwinowski & Minor 1997)
;
_computing_publication_material 'SHELXL-97 (Sheldrick 1997)'
_computing_structure_refinement 'SHELXL-97 (Sheldrick 1997)'
_computing_structure_solution 'SIR-92 (Altomare et al. 1994)'
_diffrn_ambient_temperature 180(2)
_diffrn_measured_fraction_theta_full 0.990
_diffrn_measured_fraction_theta_max 0.990
_diffrn_measurement_device_type 'Nonius Kappa CCD'
_diffrn_measurement_method 'Thin slice \w and \f scans'
_diffrn_radiation_source 'fine-focus sealed tube'
_diffrn_radiation_type MoK\a
_diffrn_radiation_wavelength 0.71073
_diffrn_reflns_av_R_equivalents 0.0357
_diffrn_reflns_av_sigmaI/netI 0.0617
_diffrn_reflns_limit_h_max 17
_diffrn_reflns_limit_h_min -17
_diffrn_reflns_limit_k_max 15
_diffrn_reflns_limit_k_min -15
_diffrn_reflns_limit_l_max 27
_diffrn_reflns_limit_l_min -27
_diffrn_reflns_number 18515
_diffrn_reflns_theta_full 33.75
_diffrn_reflns_theta_max 33.75
_diffrn_reflns_theta_min 3.62
_exptl_absorpt_coefficient_mu 2.374
_exptl_absorpt_correction_T_max 0.754
_exptl_absorpt_correction_T_min 0.629
_exptl_absorpt_correction_type multi-scan
_exptl_absorpt_process_details
;
multi-scan from symmetry-related measurements 
 Sortav (Blessing 1995)
;
_exptl_crystal_colour colourless
_exptl_crystal_density_diffrn 1.557
_exptl_crystal_density_method 'not measured'
_exptl_crystal_description block
_exptl_crystal_F_000 956
_exptl_crystal_size_max 0.18
_exptl_crystal_size_mid 0.18
_exptl_crystal_size_min 0.14
_refine_diff_density_max 1.023
_refine_diff_density_min -0.811
_refine_diff_density_rms 0.087
_refine_ls_extinction_method none
_refine_ls_goodness_of_fit_ref 0.963
_refine_ls_hydrogen_treatment mixed
_refine_ls_matrix_type full
_refine_ls_number_parameters 199
_refine_ls_number_reflns 8079
_refine_ls_number_restraints 1
_refine_ls_restrained_S_all 1.096
_refine_ls_R_factor_all 0.0467
_refine_ls_R_factor_gt 0.0259
_refine_ls_shift/su_max 0.002
_refine_ls_shift/su_mean 0.000
_refine_ls_structure_factor_coef Fsqd
_refine_ls_weighting_details 'calc w=1/[\s^2^(Fo^2^)+(0.0142P)^2^+0.0000P] where P=(Fo^2^+2Fc^2^)/3'
_refine_ls_weighting_scheme calc
_refine_ls_wR_factor_gt 0.0548
_refine_ls_wR_factor_ref 0.0564
_reflns_number_gt 5461
_reflns_number_total 8079
_reflns_threshold_expression >2sigma(I)
_cod_data_source_file c6sc01962e2.cif
_cod_data_source_block kk1401
_cod_depositor_comments 'Adding full bibliography for 1543643.cif.'
_cod_original_sg_symbol_H-M P2(1)/n
_cod_database_code 1543643

loop_
_symmetry_equiv_pos_as_xyz
'x, y, z'
'-x+1/2, y+1/2, -z+1/2'
'-x, -y, -z'
'x-1/2, -y-1/2, z-1/2'

loop_
_atom_site_label
_atom_site_type_symbol
_atom_site_fract_x
_atom_site_fract_y
_atom_site_fract_z
_atom_site_U_iso_or_equiv
_atom_site_adp_type
_atom_site_occupancy
_atom_site_symmetry_multiplicity
_atom_site_calc_flag
_atom_site_refinement_flags
La1 La 0.875358(10) 0.072215(11) 0.425019(6) 0.02366(4) Uani 1 1 d .
Cl1 Cl 0.67198(5) -0.07624(6) 0.37906(4) 0.04186(14) Uani 1 1 d .
Cl2 Cl 1.02349(5) -0.00434(6) 0.30979(3) 0.03427(12) Uani 1 1 d .
O1 O 0.67685(16) 0.29087(17) 0.59507(9) 0.0487(4) Uani 1 1 d .
C1 C 0.6992(3) 0.3951(3) 0.64739(17) 0.0685(9) Uani 1 1 d .
H1A H 0.7147 0.4746 0.6193 0.103 Uiso 1 1 calc R
H1B H 0.7686 0.3745 0.6831 0.103 Uiso 1 1 calc R
H1C H 0.6298 0.4082 0.6759 0.103 Uiso 1 1 calc R
C2 C 0.6551(2) 0.1704(2) 0.63181(13) 0.0451(6) Uani 1 1 d .
H2A H 0.5743 0.1709 0.6491 0.054 Uiso 1 1 calc R
H2B H 0.7131 0.1589 0.6771 0.054 Uiso 1 1 calc R
O3 O 0.78366(14) 0.05661(16) 0.55325(9) 0.0367(4) Uani 1 1 d D
H3A H 0.835(2) 0.043(2) 0.5923(13) 0.044 Uiso 1 1 d .
C3 C 0.6663(2) 0.0606(2) 0.57691(14) 0.0387(6) Uani 1 1 d .
H3 H 0.6099 0.0777 0.5307 0.046 Uiso 1 1 calc RD
C4 C 0.6319(2) -0.0681(2) 0.61078(19) 0.0585(8) Uani 1 1 d .
H4A H 0.6425 -0.1381 0.5743 0.088 Uiso 1 1 calc R
H4B H 0.5486 -0.0648 0.6217 0.088 Uiso 1 1 calc R
H4C H 0.6826 -0.0844 0.6582 0.088 Uiso 1 1 calc R
O5 O 0.76350(14) 0.20134(15) 0.30791(8) 0.0369(4) Uani 1 1 d .
C5 C 0.7409(3) 0.1389(3) 0.23491(13) 0.0571(8) Uani 1 1 d .
H5A H 0.7384 0.2043 0.1944 0.086 Uiso 1 1 calc R
H5B H 0.6645 0.0934 0.2325 0.086 Uiso 1 1 calc R
H5C H 0.8043 0.0763 0.2281 0.086 Uiso 1 1 calc R
C6 C 0.6653(2) 0.2806(3) 0.32313(14) 0.0520(7) Uani 1 1 d .
H6A H 0.5947 0.2255 0.3281 0.062 Uiso 1 1 calc R
H6B H 0.6461 0.3417 0.2803 0.062 Uiso 1 1 calc R
O7 O 0.73939(14) 0.26314(14) 0.45302(8) 0.0388(4) Uani 1 1 d .
C7 C 0.6950(2) 0.3542(3) 0.39466(14) 0.0506(7) Uani 1 1 d .
H7 H 0.7615 0.4148 0.3858 0.061 Uiso 1 1 calc R
C8 C 0.5952(3) 0.4344(3) 0.42005(18) 0.0790(11) Uani 1 1 d .
H8A H 0.6255 0.4904 0.4626 0.118 Uiso 1 1 calc R
H8B H 0.5336 0.3770 0.4366 0.118 Uiso 1 1 calc R
H8C H 0.5615 0.4883 0.3775 0.118 Uiso 1 1 calc R
O9 O 0.99792(13) 0.29163(14) 0.39648(8) 0.0325(3) Uani 1 1 d .
C9 C 1.0159(2) 0.3380(2) 0.32139(12) 0.0435(6) Uani 1 1 d .
H9A H 1.0407 0.4292 0.3244 0.065 Uiso 1 1 calc R
H9B H 0.9415 0.3305 0.2882 0.065 Uiso 1 1 calc R
H9C H 1.0776 0.2860 0.3004 0.065 Uiso 1 1 calc R
C10 C 1.1068(2) 0.3011(2) 0.44581(12) 0.0358(5) Uani 1 1 d .
H10A H 1.1330 0.3928 0.4497 0.043 Uiso 1 1 calc R
H10B H 1.1698 0.2498 0.4244 0.043 Uiso 1 1 calc R
O11 O 1.03817(12) 0.12235(13) 0.51670(7) 0.0260(3) Uani 1 1 d .
C11 C 1.0862(2) 0.24984(19) 0.52418(12) 0.0309(5) Uani 1 1 d .
H11 H 1.1651 0.2438 0.5549 0.037 Uiso 1 1 calc R
C12 C 1.0077(2) 0.3386(2) 0.56641(12) 0.0396(6) Uani 1 1 d .
H12A H 0.9971 0.3013 0.6166 0.059 Uiso 1 1 calc R
H12B H 0.9301 0.3475 0.5369 0.059 Uiso 1 1 calc R
H12C H 1.0451 0.4242 0.5730 0.059 Uiso 1 1 calc R

loop_
_atom_site_aniso_label
_atom_site_aniso_U_11
_atom_site_aniso_U_22
_atom_site_aniso_U_33
_atom_site_aniso_U_23
_atom_site_aniso_U_13
_atom_site_aniso_U_12
La1 0.02208(6) 0.02682(6) 0.02182(6) 0.00157(5) 0.00071(4) 0.00153(5)
Cl1 0.0270(3) 0.0421(3) 0.0543(4) 0.0010(3) -0.0071(2) -0.0039(2)
Cl2 0.0341(3) 0.0441(3) 0.0250(3) -0.0020(2) 0.0047(2) 0.0014(2)
O1 0.0547(12) 0.0530(11) 0.0410(10) -0.0084(9) 0.0189(8) -0.0010(9)
C1 0.073(2) 0.073(2) 0.063(2) -0.0255(16) 0.0214(16) -0.0009(17)
C2 0.0351(14) 0.0677(18) 0.0341(13) -0.0011(13) 0.0117(10) 0.0019(12)
O3 0.0240(8) 0.0594(11) 0.0273(8) 0.0066(7) 0.0051(6) 0.0073(7)
C3 0.0216(11) 0.0558(16) 0.0396(13) 0.0062(11) 0.0076(9) 0.0032(11)
C4 0.0405(16) 0.0623(19) 0.076(2) 0.0174(15) 0.0249(14) 0.0037(13)
O5 0.0390(10) 0.0413(9) 0.0289(8) 0.0028(7) -0.0043(7) 0.0054(7)
C5 0.080(2) 0.0560(17) 0.0310(14) -0.0005(13) -0.0179(13) -0.0039(16)
C6 0.0475(17) 0.0582(17) 0.0480(16) 0.0145(14) -0.0074(12) 0.0145(14)
O7 0.0410(10) 0.0408(9) 0.0355(9) 0.0083(7) 0.0074(7) 0.0169(7)
C7 0.0519(17) 0.0467(16) 0.0536(16) 0.0122(13) 0.0070(13) 0.0217(13)
C8 0.078(3) 0.083(2) 0.079(2) 0.0182(17) 0.0256(19) 0.0537(19)
O9 0.0357(9) 0.0362(8) 0.0260(8) 0.0062(7) 0.0047(6) -0.0018(7)
C9 0.0573(17) 0.0410(14) 0.0325(13) 0.0086(11) 0.0066(11) -0.0066(12)
C10 0.0327(13) 0.0330(12) 0.0413(13) 0.0039(10) 0.0022(10) -0.0029(10)
O11 0.0285(8) 0.0225(7) 0.0266(7) -0.0005(6) -0.0001(6) -0.0003(6)
C11 0.0329(12) 0.0270(11) 0.0317(12) 0.0003(9) -0.0035(9) -0.0021(9)
C12 0.0514(16) 0.0322(12) 0.0342(13) -0.0076(10) -0.0017(11) 0.0030(11)

loop_
_atom_type_symbol
_atom_type_description
_atom_type_scat_dispersion_real
_atom_type_scat_dispersion_imag
_atom_type_scat_source
C C 0.0033 0.0016 'International Tables Vol C Tables 4.2.6.8 and 6.1.1.4'
H H 0.0000 0.0000 'International Tables Vol C Tables 4.2.6.8 and 6.1.1.4'
O O 0.0106 0.0060 'International Tables Vol C Tables 4.2.6.8 and 6.1.1.4'
La La -0.2871 2.4523 'International Tables Vol C Tables 4.2.6.8 and 6.1.1.4'
Cl Cl 0.1484 0.1585 'International Tables Vol C Tables 4.2.6.8 and 6.1.1.4'

loop_
_geom_angle_atom_site_label_1
_geom_angle_atom_site_label_2
_geom_angle_atom_site_label_3
_geom_angle
_geom_angle_site_symmetry_1
_geom_angle_site_symmetry_3
O11 La1 O11 68.72(5) . 3_756
O11 La1 O7 98.16(5) . .
O11 La1 O7 141.07(5) 3_756 .
O11 La1 O3 76.73(5) . .
O11 La1 O3 75.93(5) 3_756 .
O7 La1 O3 65.28(5) . .
O11 La1 O5 133.87(5) . .
O11 La1 O5 152.20(5) 3_756 .
O7 La1 O5 61.26(5) . .
O3 La1 O5 120.45(5) . .
O11 La1 O9 64.63(4) . .
O11 La1 O9 125.04(4) 3_756 .
O7 La1 O9 74.07(5) . .
O3 La1 O9 117.90(5) . .
O5 La1 O9 69.89(5) . .
O11 La1 Cl1 150.26(3) . .
O11 La1 Cl1 87.61(3) 3_756 .
O7 La1 Cl1 89.02(4) . .
O3 La1 Cl1 80.30(4) . .
O5 La1 Cl1 74.61(4) . .
O9 La1 Cl1 144.49(3) . .
O11 La1 Cl2 94.16(3) . .
O11 La1 Cl2 80.32(3) 3_756 .
O7 La1 Cl2 138.37(3) . .
O3 La1 Cl2 156.23(4) . .
O5 La1 Cl2 81.74(4) . .
O9 La1 Cl2 75.81(3) . .
Cl1 La1 Cl2 99.467(18) . .
O11 La1 La1 34.59(3) . 3_756
O11 La1 La1 34.13(3) 3_756 3_756
O7 La1 La1 124.02(3) . 3_756
O3 La1 La1 73.36(3) . 3_756
O5 La1 La1 162.98(4) . 3_756
O9 La1 La1 95.27(3) . 3_756
Cl1 La1 La1 119.824(13) . 3_756
Cl2 La1 La1 86.629(11) . 3_756
C1 O1 C2 112.9(2) . .
O1 C1 H1A 109.5 . .
O1 C1 H1B 109.5 . .
H1A C1 H1B 109.5 . .
O1 C1 H1C 109.5 . .
H1A C1 H1C 109.5 . .
H1B C1 H1C 109.5 . .
O1 C2 C3 109.46(19) . .
O1 C2 H2A 109.8 . .
C3 C2 H2A 109.8 . .
O1 C2 H2B 109.8 . .
C3 C2 H2B 109.8 . .
H2A C2 H2B 108.2 . .
C3 O3 La1 135.73(14) . .
C3 O3 H3A 109.9(17) . .
La1 O3 H3A 114.3(17) . .
O3 C3 C2 110.3(2) . .
O3 C3 C4 111.64(19) . .
C2 C3 C4 111.3(2) . .
O3 C3 H3 107.8 . .
C2 C3 H3 107.8 . .
C4 C3 H3 107.8 . .
C3 C4 H4A 109.5 . .
C3 C4 H4B 109.5 . .
H4A C4 H4B 109.5 . .
C3 C4 H4C 109.5 . .
H4A C4 H4C 109.5 . .
H4B C4 H4C 109.5 . .
C6 O5 C5 110.42(18) . .
C6 O5 La1 117.45(13) . .
C5 O5 La1 119.88(14) . .
O5 C5 H5A 109.5 . .
O5 C5 H5B 109.5 . .
H5A C5 H5B 109.5 . .
O5 C5 H5C 109.5 . .
H5A C5 H5C 109.5 . .
H5B C5 H5C 109.5 . .
O5 C6 C7 109.6(2) . .
O5 C6 H6A 109.8 . .
C7 C6 H6A 109.8 . .
O5 C6 H6B 109.8 . .
C7 C6 H6B 109.8 . .
H6A C6 H6B 108.2 . .
C7 O7 La1 122.21(13) . .
O7 C7 C6 107.9(2) . .
O7 C7 C8 111.4(2) . .
C6 C7 C8 114.7(2) . .
O7 C7 H7 107.5 . .
C6 C7 H7 107.5 . .
C8 C7 H7 107.5 . .
C7 C8 H8A 109.5 . .
C7 C8 H8B 109.5 . .
H8A C8 H8B 109.5 . .
C7 C8 H8C 109.5 . .
H8A C8 H8C 109.5 . .
H8B C8 H8C 109.5 . .
C9 O9 C10 110.12(16) . .
C9 O9 La1 124.37(12) . .
C10 O9 La1 111.46(11) . .
O9 C9 H9A 109.5 . .
O9 C9 H9B 109.5 . .
H9A C9 H9B 109.5 . .
O9 C9 H9C 109.5 . .
H9A C9 H9C 109.5 . .
H9B C9 H9C 109.5 . .
O9 C10 C11 109.15(17) . .
O9 C10 H10A 109.9 . .
C11 C10 H10A 109.9 . .
O9 C10 H10B 109.9 . .
C11 C10 H10B 109.9 . .
H10A C10 H10B 108.3 . .
C11 O11 La1 121.70(11) . .
C11 O11 La1 126.24(11) . 3_756
La1 O11 La1 111.28(5) . 3_756
O11 C11 C10 109.14(16) . .
O11 C11 C12 111.42(18) . .
C10 C11 C12 112.61(18) . .
O11 C11 H11 107.8 . .
C10 C11 H11 107.8 . .
C12 C11 H11 107.8 . .
C11 C12 H12A 109.5 . .
C11 C12 H12B 109.5 . .
H12A C12 H12B 109.5 . .
C11 C12 H12C 109.5 . .
H12A C12 H12C 109.5 . .
H12B C12 H12C 109.5 . .

loop_
_geom_bond_atom_site_label_1
_geom_bond_atom_site_label_2
_geom_bond_distance
_geom_bond_site_symmetry_2
La1 O11 2.3859(13) .
La1 O11 2.4144(13) 3_756
La1 O7 2.5723(14) .
La1 O3 2.5773(15) .
La1 O5 2.6678(14) .
La1 O9 2.7222(14) .
La1 Cl1 2.8152(6) .
La1 Cl2 2.8620(5) .
La1 La1 3.9627(2) 3_756
O1 C1 1.421(3) .
O1 C2 1.431(3) .
C1 H1A 0.9800 .
C1 H1B 0.9800 .
C1 H1C 0.9800 .
C2 C3 1.500(3) .
C2 H2A 0.9900 .
C2 H2B 0.9900 .
O3 C3 1.429(3) .
O3 H3A 0.87(2) .
C3 C4 1.519(3) .
C3 H3 1.0000 .
C4 H4A 0.9800 .
C4 H4B 0.9800 .
C4 H4C 0.9800 .
O5 C6 1.424(3) .
O5 C5 1.438(3) .
C5 H5A 0.9800 .
C5 H5B 0.9800 .
C5 H5C 0.9800 .
C6 C7 1.481(4) .
C6 H6A 0.9900 .
C6 H6B 0.9900 .
O7 C7 1.445(3) .
C7 C8 1.501(3) .
C7 H7 1.0000 .
C8 H8A 0.9800 .
C8 H8B 0.9800 .
C8 H8C 0.9800 .
O9 C9 1.438(2) .
O9 C10 1.440(3) .
C9 H9A 0.9800 .
C9 H9B 0.9800 .
C9 H9C 0.9800 .
C10 C11 1.516(3) .
C10 H10A 0.9900 .
C10 H10B 0.9900 .
O11 C11 1.422(2) .
O11 La1 2.4144(13) 3_756
C11 C12 1.517(3) .
C11 H11 1.0000 .
C12 H12A 0.9800 .
C12 H12B 0.9800 .
C12 H12C 0.9800 .
